data_1542955
loop_
_publ_author_name
'Alhashmialameer, Dalal'
'Collins, Julie'
'Hattenhauer, Karen'
'Kerton, Francesca M.'

_publ_section_title
;
 Iron amino-bis(phenolate) complexes for the formation of organic
 carbonates from CO2and oxiranes
;
_journal_issue 14
_journal_name_full 'Catal. Sci. Technol.'
_journal_page_first 5364
_journal_paper_doi 10.1039/C6CY00477F
_journal_volume 6
_journal_year 2016
_chemical_formula_moiety 'C35 H54 Cl Fe N2 O2, C3 H6 O'
_chemical_formula_sum 'C38 H60 Cl Fe N2 O3'
_chemical_formula_weight 684.18
_chemical_name_systematic
;
 ?
;
_space_group_crystal_system monoclinic
_space_group_IT_number 14
_space_group_name_Hall '-P 2yn'
_space_group_name_H-M_alt 'P 1 21/n 1'
_symmetry_space_group_name_Hall '-P 2yn'
_symmetry_space_group_name_H-M 'P 1 21/n 1'
_atom_sites_solution_hydrogens geom
_atom_sites_solution_primary direct
_audit_creation_date 2013-09-04
_audit_creation_method
;
Olex2 1.2-alpha
(compiled 2013.08.21 svn.r2771 for OlexSys, GUI svn.r4586)
;
_audit_update_record
;
2016-02-09 deposited with the CCDC.
2016-03-28 downloaded from the CCDC.
;
_cell_angle_alpha 90
_cell_angle_beta 94.843(3)
_cell_angle_gamma 90
_cell_formula_units_Z 4
_cell_length_a 12.492(3)
_cell_length_b 9.7027(19)
_cell_length_c 31.799(6)
_cell_measurement_temperature 138
_cell_measurement_theta_max 29.7
_cell_measurement_theta_min 2.0
_cell_volume 3840.5(14)
_computing_cell_refinement 'CrystalClear-SM Expert 2.0 r4 (Rigaku, 2009)'
_computing_data_collection 'CrystalClear-SM Expert 2.0 r4 (Rigaku, 2009)'
_computing_data_reduction 'CrystalClear-SM Expert 2.0 r4 (Rigaku, 2009)'
_computing_molecular_graphics
;
O. V. Dolomanov, L. J. Bourhis, R. J. Gildea, J. A. K. Howard and H. Puschmann,
OLEX2: a complete structure solution, refinement and analysis program.
J. Appl. Cryst. (2009). 42, 339-341.
;
_computing_publication_material
;
O. V. Dolomanov, L. J. Bourhis, R. J. Gildea, J. A. K. Howard and H. Puschmann,
OLEX2: a complete structure solution, refinement and analysis program.
J. Appl. Cryst. (2009). 42, 339-341.
;
_computing_structure_refinement
;
SHELXL, G.M. Sheldrick, Acta Cryst.
(2008). A64, 112-122
;
_computing_structure_solution
;
SHELXS, G.M. Sheldrick, Acta Cryst.
(2008). A64, 112-122
;
_diffrn_ambient_temperature 138
_diffrn_detector CCD
_diffrn_detector_area_resol_mean 28.5714
_diffrn_measured_fraction_theta_full 0.998
_diffrn_measured_fraction_theta_max 0.998
_diffrn_measurement_details
;
scan:
    Number of images: 360
               Slice: -70.0000 - 110.0000
         Image width: 0.5000
            Exp time: 20.0000
       Rotation axis: Omega
               Omega: 0.0000
                 Chi: 45.0000
                 Phi: 90.0000
                 XTD: 50.1812
              2theta: 20.1198
scan:
    Number of images: 300
               Slice: -70.0000 - 80.0000
         Image width: 0.5000
            Exp time: 20.0000
       Rotation axis: Omega
               Omega: 0.0000
                 Chi: 0.0000
                 Phi: 90.0000
                 XTD: 50.1812
              2theta: 20.1198
scan:
    Number of images: 264
               Slice: -70.0000 - 62.0000
         Image width: 0.5000
            Exp time: 20.0000
       Rotation axis: Omega
               Omega: 0.0000
                 Chi: 0.0000
                 Phi: 0.0000
                 XTD: 50.1812
              2theta: 20.1198

;
_diffrn_measurement_device
;
AFC8: Eulerian 3 circle
;
_diffrn_measurement_device_type
;
Rigaku Saturn70 (2x2 bin mode)
;
_diffrn_measurement_method 'profile data from \w-scans'
_diffrn_measurement_specimen_support Loop
_diffrn_radiation_monochromator 'Graphite Monochromator'
_diffrn_radiation_type MoK\a
_diffrn_radiation_wavelength 0.71075
_diffrn_reflns_av_R_equivalents 0.0417
_diffrn_reflns_av_unetI/netI 0.0259
_diffrn_reflns_Laue_measured_fraction_full 0.998
_diffrn_reflns_Laue_measured_fraction_max 0.998
_diffrn_reflns_limit_h_max 16
_diffrn_reflns_limit_h_min -16
_diffrn_reflns_limit_k_max 12
_diffrn_reflns_limit_k_min -11
_diffrn_reflns_limit_l_max 30
_diffrn_reflns_limit_l_min -40
_diffrn_reflns_number 34918
_diffrn_reflns_point_group_measured_fraction_full 0.998
_diffrn_reflns_point_group_measured_fraction_max 0.998
_diffrn_reflns_theta_full 25.242
_diffrn_reflns_theta_max 27.104
_diffrn_reflns_theta_min 2.195
_diffrn_source 'fine-focus sealed tube'
_exptl_absorpt_coefficient_mu 0.498
_exptl_absorpt_correction_T_max 0.938
_exptl_absorpt_correction_T_min 0.900
_exptl_absorpt_correction_type numerical
_exptl_absorpt_process_details d*trek
_exptl_crystal_colour Red
_exptl_crystal_density_diffrn 1.183
_exptl_crystal_density_method 'not measured'
_exptl_crystal_description Prism
_exptl_crystal_F_000 1476
_exptl_crystal_size_max 0.3
_exptl_crystal_size_mid 0.3
_exptl_crystal_size_min 0.17
_refine_diff_density_max 0.395
_refine_diff_density_min -0.382
_refine_diff_density_rms 0.053
_refine_ls_extinction_method none
_refine_ls_goodness_of_fit_ref 1.051
_refine_ls_hydrogen_treatment constr
_refine_ls_matrix_type full
_refine_ls_number_parameters 420
_refine_ls_number_reflns 8486
_refine_ls_number_restraints 0
_refine_ls_restrained_S_all 1.051
_refine_ls_R_factor_all 0.0417
_refine_ls_R_factor_gt 0.0400
_refine_ls_shift/su_max 0.002
_refine_ls_shift/su_mean 0.000
_refine_ls_structure_factor_coef Fsqd
_refine_ls_weighting_details 'w=1/[\s^2^(Fo^2^)+(0.0476P)^2^+2.5500P] where P=(Fo^2^+2Fc^2^)/3'
_refine_ls_weighting_scheme calc
_refine_ls_wR_factor_gt 0.1025
_refine_ls_wR_factor_ref 0.1039
_reflns_number_gt 8051
_reflns_number_total 8486
_reflns_threshold_expression 'I > 2\s(I)'
_cod_data_source_file c6cy00477f2.cif
_cod_data_source_block KL-Fe1
_cod_depositor_comments
;
The following automatic conversions were performed:

'_exptl_absorpt_correction_type' value 'Numerical' changed to
'numerical' according to
/usr/data/users/saulius/crontab/automatic-downloads/rss-feeds/RSC/lib/dictionaries/cif_core.dic
dictionary named 'cif_core.dic' version 2.4.2 from 2011-04-26.

Automatic conversion script
Id: cif_fix_values 4268 2015-11-12 08:31:59Z antanas 

 Adding full bibliography for 1542955--1542956.cif.
;
_cod_original_cell_volume 3840.6(13)
_cod_database_code 1542955
_shelxl_version_number 2013-4
_shelx_space_group_comment
;
The symmetry employed for this shelxl refinement is uniquely defined
by the following loop, which should always be used as a source of
symmetry information in preference to the above space-group names.
They are only intended as comments.
;
_shelx_estimated_absorpt_t_max 0.920
_shelx_estimated_absorpt_t_min 0.865
_olex2_refinement_description
;
1. Fixed Uiso
 At 1.2 times of:
  All C(H) groups, All C(H,H) groups
 At 1.5 times of:
  All C(H,H,H) groups
2.a Secondary CH2 refined with riding coordinates:
 C15(H15A,H15B), C16(H16A,H16B), C17(H17A,H17B), C18(H18A,H18B), C19(H19A,
 H19B), C20(H20A,H20B), C21(H21A,H21B)
2.b Aromatic/amide H refined with riding coordinates:
 C3(H3), C5(H5), C23(H23), C25(H25)
2.c Idealised Me refined as rotating group:
 C8(H8A,H8B,H8C), C9(H9A,H9B,H9C), C10(H10A,H10B,H10C), C12(H12A,H12B,H12C),
 C13(H13A,H13B,H13C), C14(H14A,H14B,H14C), C29(H29A,H29B,H29C), C30(H30A,H30B,
 H30C), C31(H31A,H31B,H31C), C33(H33A,H33B,H33C), C34(H34A,H34B,H34C), C35(H35A,
 H35B,H35C), C37(H37A,H37B,H37C), C38(H38A,H38B,H38C)
;

loop_
_space_group_symop_operation_xyz
'x, y, z'
'-x+1/2, y+1/2, -z+1/2'
'-x, -y, -z'
'x-1/2, -y-1/2, z-1/2'

loop_
_atom_site_label
_atom_site_type_symbol
_atom_site_fract_x
_atom_site_fract_y
_atom_site_fract_z
_atom_site_U_iso_or_equiv
_atom_site_adp_type
_atom_site_occupancy
_atom_site_site_symmetry_order
_atom_site_calc_flag
_atom_site_refinement_flags_posn
_atom_site_refinement_flags_adp
Fe1 Fe 0.92710(2) 0.48232(2) 0.19310(2) 0.01899(7) Uani 1 1 d . .
Cl1 Cl 0.76587(4) 0.41689(5) 0.16306(2) 0.03680(11) Uani 1 1 d . .
O1 O 1.03977(10) 0.40041(11) 0.16705(3) 0.0266(2) Uani 1 1 d . .
O2 O 0.95465(9) 0.39926(11) 0.24610(3) 0.0247(2) Uani 1 1 d . .
O3 O 1.0061(2) -0.0495(2) 0.06124(8) 0.0856(7) Uani 1 1 d . .
N1 N 0.95105(10) 0.66045(13) 0.15285(4) 0.0210(3) Uani 1 1 d . .
N2 N 0.87661(10) 0.66294(13) 0.22637(4) 0.0214(3) Uani 1 1 d . .
C1 C 0.93397(12) 0.42376(15) 0.28619(5) 0.0206(3) Uani 1 1 d . .
C2 C 0.97702(12) 0.33777(16) 0.31958(5) 0.0225(3) Uani 1 1 d . .
C3 C 0.95328(13) 0.37142(17) 0.36054(5) 0.0254(3) Uani 1 1 d . .
H3 H 0.9812 0.3156 0.3826 0.030 Uiso 1 1 calc R U
C4 C 0.89029(14) 0.48357(17) 0.37037(5) 0.0265(3) Uani 1 1 d . .
C5 C 0.84836(13) 0.56457(16) 0.33702(5) 0.0257(3) Uani 1 1 d . .
H5 H 0.8059 0.6401 0.3425 0.031 Uiso 1 1 calc R U
C6 C 0.86832(12) 0.53546(16) 0.29547(5) 0.0223(3) Uani 1 1 d . .
C7 C 1.04967(14) 0.21455(17) 0.31224(5) 0.0269(3) Uani 1 1 d . .
C8 C 0.99909(19) 0.1189(2) 0.27828(7) 0.0478(5) Uani 1 1 d . .
H8A H 0.9361 0.0769 0.2880 0.072 Uiso 1 1 calc R U
H8B H 1.0497 0.0487 0.2723 0.072 Uiso 1 1 calc R U
H8C H 0.9795 0.1709 0.2531 0.072 Uiso 1 1 calc R U
C9 C 1.15614(17) 0.2703(3) 0.29851(10) 0.0599(7) Uani 1 1 d . .
H9A H 1.1423 0.3269 0.2739 0.090 Uiso 1 1 calc R U
H9B H 1.2015 0.1946 0.2921 0.090 Uiso 1 1 calc R U
H9C H 1.1912 0.3241 0.3209 0.090 Uiso 1 1 calc R U
C10 C 1.0767(3) 0.1295(3) 0.35196(7) 0.0675(9) Uani 1 1 d . .
H10A H 1.1096 0.1877 0.3738 0.101 Uiso 1 1 calc R U
H10B H 1.1256 0.0571 0.3460 0.101 Uiso 1 1 calc R U
H10C H 1.0121 0.0902 0.3611 0.101 Uiso 1 1 calc R U
C11 C 0.87438(16) 0.51887(19) 0.41655(5) 0.0320(4) Uani 1 1 d . .
C12 C 0.8594(3) 0.3891(3) 0.44251(7) 0.0726(9) Uani 1 1 d . .
H12A H 0.7999 0.3370 0.4298 0.109 Uiso 1 1 calc R U
H12B H 0.8456 0.4145 0.4707 0.109 Uiso 1 1 calc R U
H12C H 0.9235 0.3341 0.4433 0.109 Uiso 1 1 calc R U
C13 C 0.9713(2) 0.5962(4) 0.43517(8) 0.0931(14) Uani 1 1 d . .
H13A H 1.0344 0.5410 0.4330 0.140 Uiso 1 1 calc R U
H13B H 0.9632 0.6160 0.4643 0.140 Uiso 1 1 calc R U
H13C H 0.9781 0.6809 0.4200 0.140 Uiso 1 1 calc R U
C14 C 0.7745(2) 0.6046(3) 0.42036(7) 0.0682(8) Uani 1 1 d . .
H14A H 0.7824 0.6920 0.4068 0.102 Uiso 1 1 calc R U
H14B H 0.7646 0.6190 0.4496 0.102 Uiso 1 1 calc R U
H14C H 0.7133 0.5573 0.4070 0.102 Uiso 1 1 calc R U
C15 C 0.81000(13) 0.61890(17) 0.26076(5) 0.0254(3) Uani 1 1 d . .
H15A H 0.7500 0.5650 0.2484 0.030 Uiso 1 1 calc R U
H15B H 0.7807 0.7005 0.2732 0.030 Uiso 1 1 calc R U
C16 C 0.80983(13) 0.75031(18) 0.19620(5) 0.0285(3) Uani 1 1 d . .
H16A H 0.8100 0.8444 0.2065 0.034 Uiso 1 1 calc R U
H16B H 0.7363 0.7172 0.1940 0.034 Uiso 1 1 calc R U
C17 C 0.85346(13) 0.74735(17) 0.15212(5) 0.0272(3) Uani 1 1 d . .
H17A H 0.7988 0.7110 0.1316 0.033 Uiso 1 1 calc R U
H17B H 0.8705 0.8404 0.1437 0.033 Uiso 1 1 calc R U
C18 C 1.04783(13) 0.73718(16) 0.17030(5) 0.0249(3) Uani 1 1 d . .
H18A H 1.0703 0.8000 0.1490 0.030 Uiso 1 1 calc R U
H18B H 1.1059 0.6724 0.1771 0.030 Uiso 1 1 calc R U
C19 C 1.02738(14) 0.81869(17) 0.20981(5) 0.0278(3) Uani 1 1 d . .
H19A H 0.9821 0.8969 0.2015 0.033 Uiso 1 1 calc R U
H19B H 1.0954 0.8546 0.2221 0.033 Uiso 1 1 calc R U
C20 C 0.97459(13) 0.73794(16) 0.24365(5) 0.0255(3) Uani 1 1 d . .
H20A H 1.0258 0.6722 0.2566 0.031 Uiso 1 1 calc R U
H20B H 0.9554 0.8011 0.2654 0.031 Uiso 1 1 calc R U
C21 C 0.96459(13) 0.61112(17) 0.10918(5) 0.0253(3) Uani 1 1 d . .
H21A H 0.9647 0.6903 0.0906 0.030 Uiso 1 1 calc R U
H21B H 0.9032 0.5545 0.0998 0.030 Uiso 1 1 calc R U
C22 C 1.06527(13) 0.52932(16) 0.10490(5) 0.0241(3) Uani 1 1 d . .
C23 C 1.12422(14) 0.55397(17) 0.07042(5) 0.0265(3) Uani 1 1 d . .
H23 H 1.1028 0.6246 0.0518 0.032 Uiso 1 1 calc R U
C24 C 1.21432(14) 0.47610(17) 0.06295(5) 0.0261(3) Uani 1 1 d . .
C25 C 1.24475(13) 0.37356(17) 0.09238(5) 0.0262(3) Uani 1 1 d . .
H25 H 1.3053 0.3213 0.0881 0.031 Uiso 1 1 calc R U
C26 C 1.18985(13) 0.34471(16) 0.12783(5) 0.0246(3) Uani 1 1 d . .
C27 C 1.09671(13) 0.42374(16) 0.13387(5) 0.0229(3) Uani 1 1 d . .
C28 C 1.27585(15) 0.50394(19) 0.02396(5) 0.0309(4) Uani 1 1 d . .
C29 C 1.20198(19) 0.4775(3) -0.01584(6) 0.0504(6) Uani 1 1 d . .
H29A H 1.1800 0.3826 -0.0166 0.076 Uiso 1 1 calc R U
H29B H 1.2396 0.4975 -0.0402 0.076 Uiso 1 1 calc R U
H29C H 1.1398 0.5356 -0.0158 0.076 Uiso 1 1 calc R U
C30 C 1.3148(2) 0.6535(2) 0.02447(7) 0.0498(5) Uani 1 1 d . .
H30A H 1.2541 0.7144 0.0242 0.075 Uiso 1 1 calc R U
H30B H 1.3529 0.6705 0.0000 0.075 Uiso 1 1 calc R U
H30C H 1.3617 0.6695 0.0495 0.075 Uiso 1 1 calc R U
C31 C 1.37489(17) 0.4109(2) 0.02254(7) 0.0446(5) Uani 1 1 d . .
H31A H 1.4235 0.4276 0.0470 0.067 Uiso 1 1 calc R U
H31B H 1.4102 0.4309 -0.0024 0.067 Uiso 1 1 calc R U
H31C H 1.3529 0.3161 0.0221 0.067 Uiso 1 1 calc R U
C32 C 1.23048(14) 0.23367(17) 0.15978(5) 0.0291(3) Uani 1 1 d . .
C33 C 1.14394(17) 0.12445(19) 0.16463(7) 0.0410(4) Uani 1 1 d . .
H33A H 1.0801 0.1680 0.1730 0.061 Uiso 1 1 calc R U
H33B H 1.1695 0.0588 0.1857 0.061 Uiso 1 1 calc R U
H33C H 1.1279 0.0780 0.1382 0.061 Uiso 1 1 calc R U
C34 C 1.26104(19) 0.3036(2) 0.20211(6) 0.0449(5) Uani 1 1 d . .
H34A H 1.3204 0.3648 0.1994 0.067 Uiso 1 1 calc R U
H34B H 1.2811 0.2349 0.2230 0.067 Uiso 1 1 calc R U
H34C H 1.2008 0.3551 0.2105 0.067 Uiso 1 1 calc R U
C35 C 1.33137(17) 0.1595(2) 0.14722(7) 0.0439(5) Uani 1 1 d . .
H35A H 1.3153 0.1127 0.1209 0.066 Uiso 1 1 calc R U
H35B H 1.3546 0.0938 0.1686 0.066 Uiso 1 1 calc R U
H35C H 1.3874 0.2257 0.1443 0.066 Uiso 1 1 calc R U
C36 C 1.0521(2) 0.0506(3) 0.04834(8) 0.0547(6) Uani 1 1 d . .
C37 C 0.99925(19) 0.1876(3) 0.04377(9) 0.0569(6) Uani 1 1 d . .
H37A H 0.9979 0.2172 0.0149 0.085 Uiso 1 1 calc R U
H37B H 1.0386 0.2531 0.0616 0.085 Uiso 1 1 calc R U
H37C H 0.9271 0.1809 0.0518 0.085 Uiso 1 1 calc R U
C38 C 1.1631(2) 0.0418(3) 0.03524(11) 0.0771(9) Uani 1 1 d . .
H38A H 1.1926 -0.0473 0.0424 0.116 Uiso 1 1 calc R U
H38B H 1.2067 0.1118 0.0495 0.116 Uiso 1 1 calc R U
H38C H 1.1619 0.0552 0.0053 0.116 Uiso 1 1 calc R U

loop_
_atom_site_aniso_label
_atom_site_aniso_U_11
_atom_site_aniso_U_22
_atom_site_aniso_U_33
_atom_site_aniso_U_23
_atom_site_aniso_U_13
_atom_site_aniso_U_12
Fe1 0.02222(12) 0.01607(12) 0.01861(11) -0.00045(7) 0.00125(8) -0.00009(7)
Cl1 0.0335(2) 0.0320(2) 0.0427(2) 0.00247(18) -0.00960(18) -0.01100(17)
O1 0.0362(6) 0.0218(5) 0.0232(5) 0.0045(4) 0.0101(5) 0.0063(5)
O2 0.0335(6) 0.0221(5) 0.0191(5) 0.0001(4) 0.0052(4) 0.0070(4)
O3 0.1070(18) 0.0597(12) 0.0889(15) 0.0115(11) 0.0012(13) -0.0235(12)
N1 0.0244(6) 0.0177(6) 0.0207(6) 0.0012(5) 0.0005(5) 0.0019(5)
N2 0.0237(6) 0.0175(6) 0.0231(6) 0.0005(5) 0.0034(5) 0.0031(5)
C1 0.0225(7) 0.0191(7) 0.0207(7) -0.0024(5) 0.0045(5) -0.0014(5)
C2 0.0248(7) 0.0207(7) 0.0221(7) -0.0012(6) 0.0033(6) -0.0005(6)
C3 0.0314(8) 0.0240(8) 0.0208(7) 0.0008(6) 0.0031(6) -0.0007(6)
C4 0.0326(8) 0.0259(8) 0.0220(7) -0.0041(6) 0.0077(6) -0.0037(6)
C5 0.0302(8) 0.0207(7) 0.0272(8) -0.0033(6) 0.0084(6) 0.0008(6)
C6 0.0249(7) 0.0191(7) 0.0234(7) -0.0003(6) 0.0050(6) -0.0013(6)
C7 0.0322(8) 0.0269(8) 0.0215(7) 0.0000(6) 0.0014(6) 0.0076(7)
C8 0.0569(12) 0.0284(9) 0.0543(12) -0.0157(9) -0.0172(10) 0.0170(9)
C9 0.0330(10) 0.0500(13) 0.099(2) -0.0022(13) 0.0159(12) 0.0107(10)
C10 0.116(2) 0.0566(15) 0.0310(10) 0.0103(10) 0.0123(12) 0.0536(16)
C11 0.0424(10) 0.0333(9) 0.0213(8) -0.0060(6) 0.0086(7) -0.0030(7)
C12 0.142(3) 0.0503(14) 0.0308(11) 0.0026(10) 0.0354(14) 0.0063(16)
C13 0.0742(18) 0.163(4) 0.0462(14) -0.0575(19) 0.0284(13) -0.063(2)
C14 0.0823(18) 0.095(2) 0.0298(10) -0.0067(12) 0.0187(11) 0.0388(16)
C15 0.0268(7) 0.0240(7) 0.0264(7) 0.0004(6) 0.0077(6) 0.0064(6)
C16 0.0286(8) 0.0260(8) 0.0311(8) 0.0045(6) 0.0040(6) 0.0100(6)
C17 0.0290(8) 0.0239(8) 0.0283(8) 0.0056(6) 0.0008(6) 0.0074(6)
C18 0.0267(7) 0.0206(7) 0.0273(7) 0.0002(6) 0.0025(6) -0.0038(6)
C19 0.0356(8) 0.0201(7) 0.0279(8) -0.0020(6) 0.0027(6) -0.0064(6)
C20 0.0331(8) 0.0198(7) 0.0235(7) -0.0037(6) 0.0013(6) -0.0029(6)
C21 0.0330(8) 0.0252(8) 0.0173(7) 0.0024(6) 0.0005(6) 0.0028(6)
C22 0.0320(8) 0.0202(7) 0.0197(7) -0.0002(6) 0.0005(6) 0.0005(6)
C23 0.0364(8) 0.0242(7) 0.0188(7) 0.0031(6) 0.0019(6) -0.0009(7)
C24 0.0341(8) 0.0254(8) 0.0194(7) 0.0000(6) 0.0052(6) -0.0041(6)
C25 0.0308(8) 0.0233(8) 0.0252(7) -0.0006(6) 0.0066(6) 0.0009(6)
C26 0.0317(8) 0.0190(7) 0.0235(7) 0.0008(6) 0.0052(6) 0.0003(6)
C27 0.0307(8) 0.0193(7) 0.0192(7) 0.0003(5) 0.0054(6) -0.0004(6)
C28 0.0375(9) 0.0352(9) 0.0209(7) 0.0036(6) 0.0070(7) -0.0023(7)
C29 0.0477(12) 0.0820(17) 0.0221(9) -0.0011(9) 0.0058(8) -0.0030(11)
C30 0.0681(14) 0.0423(11) 0.0417(11) 0.0088(9) 0.0209(10) -0.0102(10)
C31 0.0441(11) 0.0538(13) 0.0385(10) 0.0108(9) 0.0180(9) 0.0042(9)
C32 0.0333(8) 0.0253(8) 0.0298(8) 0.0068(6) 0.0089(7) 0.0065(7)
C33 0.0465(11) 0.0247(9) 0.0534(12) 0.0111(8) 0.0139(9) 0.0028(8)
C34 0.0565(12) 0.0451(11) 0.0318(9) 0.0072(8) -0.0043(9) 0.0118(10)
C35 0.0441(11) 0.0428(11) 0.0467(11) 0.0172(9) 0.0161(9) 0.0181(9)
C36 0.0622(14) 0.0489(13) 0.0515(13) -0.0103(11) -0.0045(11) -0.0104(11)
C37 0.0472(12) 0.0526(14) 0.0700(16) -0.0092(12) -0.0004(11) -0.0092(11)
C38 0.0619(17) 0.0735(19) 0.095(2) -0.0395(18) 0.0005(16) 0.0016(15)

loop_
_atom_type_symbol
_atom_type_description
_atom_type_scat_dispersion_real
_atom_type_scat_dispersion_imag
_atom_type_scat_source
C C 0.0033 0.0016 'International Tables Vol C Tables 4.2.6.8 and 6.1.1.4'
H H 0.0000 0.0000 'International Tables Vol C Tables 4.2.6.8 and 6.1.1.4'
Cl Cl 0.1484 0.1585 'International Tables Vol C Tables 4.2.6.8 and 6.1.1.4'
Fe Fe 0.3463 0.8444 'International Tables Vol C Tables 4.2.6.8 and 6.1.1.4'
N N 0.0061 0.0033 'International Tables Vol C Tables 4.2.6.8 and 6.1.1.4'
O O 0.0106 0.0060 'International Tables Vol C Tables 4.2.6.8 and 6.1.1.4'

loop_
_geom_angle_atom_site_label_1
_geom_angle_atom_site_label_2
_geom_angle_atom_site_label_3
_geom_angle
O1 Fe1 Cl1 111.90(4)
O1 Fe1 O2 97.34(5)
O1 Fe1 N1 86.06(5)
O1 Fe1 N2 145.15(5)
O2 Fe1 Cl1 110.54(4)
O2 Fe1 N1 147.45(5)
O2 Fe1 N2 87.01(5)
N1 Fe1 Cl1 97.84(4)
N2 Fe1 Cl1 98.54(4)
N2 Fe1 N1 72.93(5)
C27 O1 Fe1 138.27(10)
C1 O2 Fe1 137.92(10)
C17 N1 Fe1 107.82(9)
C17 N1 C18 111.29(12)
C17 N1 C21 109.03(12)
C18 N1 Fe1 108.93(9)
C18 N1 C21 110.83(12)
C21 N1 Fe1 108.86(9)
C15 N2 Fe1 109.24(9)
C16 N2 Fe1 108.51(10)
C16 N2 C15 108.66(12)
C16 N2 C20 111.06(12)
C20 N2 Fe1 108.13(9)
C20 N2 C15 111.19(12)
O2 C1 C2 120.98(13)
O2 C1 C6 119.89(13)
C6 C1 C2 119.13(13)
C1 C2 C7 122.47(13)
C3 C2 C1 117.55(14)
C3 C2 C7 119.95(14)
C4 C3 C2 124.00(15)
C3 C4 C11 120.61(15)
C5 C4 C3 117.06(14)
C5 C4 C11 122.24(15)
C4 C5 C6 121.59(15)
C1 C6 C15 121.01(13)
C5 C6 C1 120.64(14)
C5 C6 C15 118.14(14)
C2 C7 C9 107.93(15)
C8 C7 C2 111.63(14)
C8 C7 C9 109.35(18)
C8 C7 C10 107.96(18)
C10 C7 C2 112.94(14)
C10 C7 C9 106.9(2)
C12 C11 C4 111.38(15)
C13 C11 C4 108.84(16)
C13 C11 C12 109.3(2)
C13 C11 C14 109.6(2)
C14 C11 C4 111.92(16)
C14 C11 C12 105.7(2)
N2 C15 C6 115.22(13)
N2 C16 C17 110.70(12)
N1 C17 C16 110.43(12)
N1 C18 C19 112.33(13)
C18 C19 C20 115.31(13)
N2 C20 C19 112.44(13)
N1 C21 C22 114.54(12)
C23 C22 C21 118.88(14)
C23 C22 C27 120.15(15)
C27 C22 C21 120.88(14)
C22 C23 C24 122.01(15)
C23 C24 C25 116.77(15)
C23 C24 C28 120.59(15)
C25 C24 C28 122.64(15)
C24 C25 C26 124.01(15)
C25 C26 C27 117.71(14)
C25 C26 C32 121.11(14)
C27 C26 C32 121.16(14)
O1 C27 C22 119.96(14)
O1 C27 C26 120.71(14)
C22 C27 C26 119.32(14)
C29 C28 C24 109.35(15)
C29 C28 C30 109.76(18)
C29 C28 C31 108.03(17)
C30 C28 C24 109.77(15)
C30 C28 C31 107.57(17)
C31 C28 C24 112.31(15)
C33 C32 C26 110.80(15)
C33 C32 C35 107.72(16)
C34 C32 C26 108.38(14)
C34 C32 C33 110.18(16)
C34 C32 C35 106.75(16)
C35 C32 C26 112.93(14)
O3 C36 C37 121.9(3)
O3 C36 C38 121.8(3)
C38 C36 C37 116.2(2)

loop_
_geom_bond_atom_site_label_1
_geom_bond_atom_site_label_2
_geom_bond_distance
Fe1 Cl1 2.2466(6)
Fe1 O1 1.8696(12)
Fe1 O2 1.8734(11)
Fe1 N1 2.1864(13)
Fe1 N2 2.1681(13)
O1 C27 1.3407(18)
O2 C1 1.3431(18)
O3 C36 1.217(3)
N1 C17 1.4809(19)
N1 C18 1.4869(19)
N1 C21 1.4917(19)
N2 C15 1.4916(19)
N2 C16 1.4830(19)
N2 C20 1.489(2)
C1 C2 1.420(2)
C1 C6 1.406(2)
C2 C3 1.399(2)
C2 C7 1.531(2)
C3 C4 1.394(2)
C4 C5 1.387(2)
C4 C11 1.537(2)
C5 C6 1.394(2)
C6 C15 1.506(2)
C7 C8 1.520(2)
C7 C9 1.533(3)
C7 C10 1.522(2)
C11 C12 1.526(3)
C11 C13 1.502(3)
C11 C14 1.513(3)
C16 C17 1.547(2)
C18 C19 1.524(2)
C19 C20 1.525(2)
C21 C22 1.503(2)
C22 C23 1.392(2)
C22 C27 1.411(2)
C23 C24 1.393(2)
C24 C25 1.396(2)
C24 C28 1.537(2)
C25 C26 1.396(2)
C26 C27 1.420(2)
C26 C32 1.538(2)
C28 C29 1.524(3)
C28 C30 1.530(3)
C28 C31 1.535(3)
C32 C33 1.531(3)
C32 C34 1.527(3)
C32 C35 1.533(2)
C36 C37 1.485(4)
C36 C38 1.485(4)

loop_
_geom_torsion_atom_site_label_1
_geom_torsion_atom_site_label_2
_geom_torsion_atom_site_label_3
_geom_torsion_atom_site_label_4
_geom_torsion
Fe1 O1 C27 C22 -8.4(2)
Fe1 O1 C27 C26 170.51(12)
Fe1 O2 C1 C2 -175.18(11)
Fe1 O2 C1 C6 5.2(2)
Fe1 N1 C17 C16 38.42(15)
Fe1 N1 C18 C19 -74.32(14)
Fe1 N1 C21 C22 -66.61(15)
Fe1 N2 C15 C6 65.08(15)
Fe1 N2 C16 C17 -36.96(15)
Fe1 N2 C20 C19 76.26(14)
Cl1 Fe1 O1 C27 85.45(16)
Cl1 Fe1 O2 C1 -85.96(15)
O1 Fe1 O2 C1 157.31(15)
O2 Fe1 O1 C27 -158.89(16)
O2 C1 C2 C3 178.96(14)
O2 C1 C2 C7 0.7(2)
O2 C1 C6 C5 -178.28(14)
O2 C1 C6 C15 7.2(2)
N1 Fe1 O1 C27 -11.42(16)
N1 Fe1 O2 C1 63.12(19)
N1 C18 C19 C20 49.54(19)
N1 C21 C22 C23 -137.42(15)
N1 C21 C22 C27 46.2(2)
N2 Fe1 O1 C27 -63.56(19)
N2 Fe1 O2 C1 12.04(15)
N2 C16 C17 N1 -1.26(19)
C1 C2 C3 C4 0.0(2)
C1 C2 C7 C8 -52.3(2)
C1 C2 C7 C9 67.9(2)
C1 C2 C7 C10 -174.22(19)
C1 C6 C15 N2 -47.5(2)
C2 C1 C6 C5 2.1(2)
C2 C1 C6 C15 -172.47(14)
C2 C3 C4 C5 0.7(3)
C2 C3 C4 C11 -175.87(16)
C3 C2 C7 C8 129.46(18)
C3 C2 C7 C9 -110.34(19)
C3 C2 C7 C10 7.6(3)
C3 C4 C5 C6 -0.1(2)
C3 C4 C11 C12 -40.3(3)
C3 C4 C11 C13 80.3(3)
C3 C4 C11 C14 -158.4(2)
C4 C5 C6 C1 -1.3(2)
C4 C5 C6 C15 173.37(15)
C5 C4 C11 C12 143.3(2)
C5 C4 C11 C13 -96.2(3)
C5 C4 C11 C14 25.2(3)
C5 C6 C15 N2 137.85(15)
C6 C1 C2 C3 -1.4(2)
C6 C1 C2 C7 -179.67(14)
C7 C2 C3 C4 178.31(16)
C11 C4 C5 C6 176.47(16)
C15 N2 C16 C17 -155.63(14)
C15 N2 C20 C19 -163.82(13)
C16 N2 C15 C6 -176.71(13)
C16 N2 C20 C19 -42.69(17)
C17 N1 C18 C19 44.42(17)
C17 N1 C21 C22 176.00(13)
C18 N1 C17 C16 -80.99(16)
C18 N1 C21 C22 53.17(17)
C18 C19 C20 N2 -50.52(19)
C20 N2 C15 C6 -54.18(17)
C20 N2 C16 C17 81.76(16)
C21 N1 C17 C16 156.46(14)
C21 N1 C18 C19 165.94(13)
C21 C22 C23 C24 -175.76(15)
C21 C22 C27 O1 -3.7(2)
C21 C22 C27 C26 177.36(14)
C22 C23 C24 C25 -1.6(2)
C22 C23 C24 C28 178.50(15)
C23 C22 C27 O1 179.95(14)
C23 C22 C27 C26 1.0(2)
C23 C24 C25 C26 0.8(2)
C23 C24 C28 C29 -62.4(2)
C23 C24 C28 C30 58.1(2)
C23 C24 C28 C31 177.74(17)
C24 C25 C26 C27 0.8(2)
C24 C25 C26 C32 -177.73(16)
C25 C24 C28 C29 117.7(2)
C25 C24 C28 C30 -121.83(19)
C25 C24 C28 C31 -2.2(2)
C25 C26 C27 O1 179.39(14)
C25 C26 C27 C22 -1.7(2)
C25 C26 C32 C33 -122.99(17)
C25 C26 C32 C34 116.01(18)
C25 C26 C32 C35 -2.0(2)
C27 C22 C23 C24 0.7(2)
C27 C26 C32 C33 58.6(2)
C27 C26 C32 C34 -62.4(2)
C27 C26 C32 C35 179.50(17)
C28 C24 C25 C26 -179.23(16)
C32 C26 C27 O1 -2.1(2)
C32 C26 C27 C22 176.83(15)
